data_1532052
loop_
_publ_author_name
'Park, D.G.'
'Gal, Z.A.'
'DiSalvo, F.J.'

_publ_section_title
;
 Synthesis and structure of Li Sr Ga N2: a new quaternary nitride with
 interpenetrating two-dimensional networks
;
_journal_name_full 'Journal of Alloys Compd.'
_journal_page_first 107
_journal_page_last 113
_journal_volume 353
_journal_year 2003
_chemical_formula_sum 'Ga Li N2 Sr'
_chemical_name_systematic 'Li Sr (Ga N2)'
_space_group_IT_number 12
_symmetry_space_group_name_Hall '-C 2y'
_symmetry_space_group_name_H-M 'C 1 2/m 1'
_cell_angle_alpha 90
_cell_angle_beta 91.366
_cell_angle_gamma 90
_cell_formula_units_Z 12
_cell_length_a 6.0767
_cell_length_b 10.1546
_cell_length_c 12.6412
_cell_volume 779.822
_citation_journal_id_ASTM JALCEU
_cod_data_source_file Park_JALCEU_2003_1363.cif
_cod_data_source_block Ga1Li1N2Sr1
_cod_original_formula_sum 'Ga1 Li1 N2 Sr1'
_cod_database_code 1532052

loop_
_symmetry_equiv_pos_as_xyz
x,y,z
-x,y,-z
-x,-y,-z
x,-y,z
x+1/2,y+1/2,z
-x+1/2,y+1/2,-z
-x+1/2,-y+1/2,-z
x+1/2,-y+1/2,z

loop_
_atom_site_label
_atom_site_type_symbol
_atom_site_fract_x
_atom_site_fract_y
_atom_site_fract_z
_atom_site_occupancy
_atom_site_U_iso_or_equiv
Ga2 Ga+3 0.3917 0 0.5886 1 0.0
Li2 Li+1 0.407 0 0.0815 1 0.0
N2 N-3 0.3257 0.1787 0.1488 1 0.0
Sr3 Sr+2 0 0.1659 0 1 0.0
N4 N-3 0.7473 0 0.1092 1 0.0
N1 N-3 0.2043 0.3408 0.3432 1 0.0
Li1 Li+1 0.3699 0.1835 0.3176 1 0.0
Ga1 Ga+3 0.1501 0.3378 0.1876 1 0.0
Sr2 Sr+2 0 0.1808 0.5 1 0.0
N3 N-3 0.2817 0 0.4339 1 0.0
Sr1 Sr+2 0.0526 0 0.2566 1 0.0
